data_7251918
loop_
_publ_author_name
'Khomenko, Dmytro M.'
'Vashchenko, Oleksandr V.'
'Doroshchuk, Roman O.'
'Starova, Viktoriya S.'
'Hreben, Mariia'
'Bukhanko, Valerii'
'Yatsymyrskyi, Andrii'
'Shova, Sergiu'
'Vassilyeva, Olga'
'Lampeka, Rostyslav'

_publ_section_title
;
 Novel hydroxyl-functionalized 1,2,4-triazole-based oligomers: synthetic
 approach, photoluminescence and coordination behaviour as uranyl
 chelators
;
_journal_name_full CrystEngComm
_journal_paper_doi 10.1039/D6CE00233A
_journal_year 2026
_chemical_formula_moiety 'C20 H22 N6 O10 U2, 2(C H4 O)'
_chemical_formula_sum 'C22 H30 N6 O12 U2'
_chemical_formula_weight 1046.58
_space_group_crystal_system triclinic
_space_group_IT_number 2
_space_group_name_Hall '-P 1'
_space_group_name_H-M_alt 'P -1'
_atom_sites_solution_hydrogens mixed
_atom_sites_solution_primary dual
_audit_block_doi 10.5517/ccdc.csd.cc1mzfcd
_audit_creation_date 2025-09-28
_audit_creation_method
;
Olex2 1.5
(compiled 2025.07.13 svn.rb7424aed for OlexSys, GUI svn.r7314)
;
_audit_update_record
;
2025-10-01 deposited with the CCDC.	2026-04-28 downloaded from the CCDC.
;
_cell_angle_alpha 97.770(2)
_cell_angle_beta 111.665(2)
_cell_angle_gamma 107.395(2)
_cell_formula_units_Z 1
_cell_length_a 9.0072(2)
_cell_length_b 9.8232(3)
_cell_length_c 9.9267(3)
_cell_measurement_reflns_used 10247
_cell_measurement_temperature 199.9(3)
_cell_measurement_theta_max 30.7033
_cell_measurement_theta_min 2.6239
_cell_volume 748.48(4)
_computing_cell_refinement
;
CrysAlisPro, Agilent Technologies,
Version 1.171.36.21 (release 14-08-2012 CrysAlis171 .NET)
(compiled Sep 14 2012,17:21:16)
;
_computing_data_collection
;
CrysAlisPro, Agilent Technologies,
Version 1.171.36.21 (release 14-08-2012 CrysAlis171 .NET)
(compiled Sep 14 2012,17:21:16)
;
_computing_data_reduction
;
CrysAlisPro, Agilent Technologies,
Version 1.171.36.21 (release 14-08-2012 CrysAlis171 .NET)
(compiled Sep 14 2012,17:21:16)
;
_computing_molecular_graphics 'Olex2 1.5 (Dolomanov et al., 2009)'
_computing_publication_material 'Olex2 1.5 (Dolomanov et al., 2009)'
_computing_structure_refinement 'SHELXL 2018/3 (Sheldrick, 2015)'
_computing_structure_solution 'SHELXT 2018/2 (Sheldrick, 2018)'
_diffrn_ambient_temperature 199.9(3)
_diffrn_detector_area_resol_mean 16.1593
_diffrn_measured_fraction_theta_full 0.996
_diffrn_measured_fraction_theta_max 0.996
_diffrn_measurement_details
;
#__ type_ start__ end____ width___ exp.time_
  1 omega  -25.00   20.00   1.0000   15.0000
omega____ theta____ kappa____ phi______ frames
    -      -17.1690  -99.0000   60.0000 45

#__ type_ start__ end____ width___ exp.time_
  2 omega  -88.00  -32.00   1.0000   15.0000
omega____ theta____ kappa____ phi______ frames
    -      -17.1690  178.0000  -90.0000 56

#__ type_ start__ end____ width___ exp.time_
  3 omega  -37.00    0.00   1.0000   15.0000
omega____ theta____ kappa____ phi______ frames
    -       19.8252  -57.0000   90.0000 37

#__ type_ start__ end____ width___ exp.time_
  4 omega  -47.00   45.00   1.0000   15.0000
omega____ theta____ kappa____ phi______ frames
    -       19.8252  -77.0000 -120.0000 92

#__ type_ start__ end____ width___ exp.time_
  5 omega  -46.00   35.00   1.0000   15.0000
omega____ theta____ kappa____ phi______ frames
    -       19.8252  -57.0000  150.0000 81

#__ type_ start__ end____ width___ exp.time_
  6 omega   11.00   37.00   1.0000   15.0000
omega____ theta____ kappa____ phi______ frames
    -       19.8252  -38.0000 -120.0000 26

#__ type_ start__ end____ width___ exp.time_
  7 omega   26.00   80.00   1.0000   15.0000
omega____ theta____ kappa____ phi______ frames
    -       16.5914   57.0000  -90.0000 54

#__ type_ start__ end____ width___ exp.time_
  8 omega   19.00   83.00   1.0000   15.0000
omega____ theta____ kappa____ phi______ frames
    -       16.5914   77.0000   90.0000 64

#__ type_ start__ end____ width___ exp.time_
  9 omega   11.00   37.00   1.0000   15.0000
omega____ theta____ kappa____ phi______ frames
    -       16.5914 -147.0000  117.0000 26

#__ type_ start__ end____ width___ exp.time_
 10 omega   49.00   83.00   1.0000   15.0000
omega____ theta____ kappa____ phi______ frames
    -       16.5914 -147.0000  117.0000 34

#__ type_ start__ end____ width___ exp.time_
 11 omega  -42.00    4.00   1.0000   15.0000
omega____ theta____ kappa____ phi______ frames
    -       16.5914  -57.0000  -60.0000 46

#__ type_ start__ end____ width___ exp.time_
 12 omega   30.00   72.00   1.0000   15.0000
omega____ theta____ kappa____ phi______ frames
    -       16.5914   57.0000  -30.0000 42

#__ type_ start__ end____ width___ exp.time_
 13 omega   41.00   68.00   1.0000   15.0000
omega____ theta____ kappa____ phi______ frames
    -       16.5914 -125.0000    0.0000 27

#__ type_ start__ end____ width___ exp.time_
 14 omega   30.00   78.00   1.0000   15.0000
omega____ theta____ kappa____ phi______ frames
    -       16.5914   57.0000   30.0000 48

#__ type_ start__ end____ width___ exp.time_
 15 omega    7.00   80.00   1.0000   15.0000
omega____ theta____ kappa____ phi______ frames
    -       16.5914   57.0000 -150.0000 73
;
_diffrn_measurement_device_type 'Xcalibur, Eos'
_diffrn_measurement_method '\w scans'
_diffrn_orient_matrix_UB_11 0.0402830000
_diffrn_orient_matrix_UB_12 0.0615920000
_diffrn_orient_matrix_UB_13 -0.0213837000
_diffrn_orient_matrix_UB_21 -0.0052292000
_diffrn_orient_matrix_UB_22 0.0486775000
_diffrn_orient_matrix_UB_23 0.0562272000
_diffrn_orient_matrix_UB_31 0.0820551000
_diffrn_orient_matrix_UB_32 0.0061541000
_diffrn_orient_matrix_UB_33 0.0527571000
_diffrn_radiation_monochromator graphite
_diffrn_radiation_type 'Mo K\a'
_diffrn_radiation_wavelength 0.71073
_diffrn_reflns_av_R_equivalents 0.0312
_diffrn_reflns_av_unetI/netI 0.0255
_diffrn_reflns_Laue_measured_fraction_full 0.996
_diffrn_reflns_Laue_measured_fraction_max 0.996
_diffrn_reflns_limit_h_max 11
_diffrn_reflns_limit_h_min -11
_diffrn_reflns_limit_k_max 12
_diffrn_reflns_limit_k_min -12
_diffrn_reflns_limit_l_max 12
_diffrn_reflns_limit_l_min -12
_diffrn_reflns_number 11985
_diffrn_reflns_point_group_measured_fraction_full 0.996
_diffrn_reflns_point_group_measured_fraction_max 0.996
_diffrn_reflns_theta_full 25.242
_diffrn_reflns_theta_max 26.372
_diffrn_reflns_theta_min 2.629
_diffrn_source 'Enhance (Mo) X-ray Source'
_exptl_absorpt_coefficient_mu 10.873
_exptl_absorpt_correction_T_max 1.00000
_exptl_absorpt_correction_T_min 0.19713
_exptl_absorpt_correction_type multi-scan
_exptl_absorpt_process_details
;
CrysAlisPro, Agilent Technologies,
Version 1.171.36.21 (release 14-08-2012 CrysAlis171 .NET)
(compiled Sep 14 2012,17:21:16)
Empirical absorption correction using spherical harmonics,
 implemented in SCALE3 ABSPACK scaling algorithm.
;
_exptl_crystal_colour 'clear light red'
_exptl_crystal_colour_lustre clear
_exptl_crystal_colour_modifier light
_exptl_crystal_colour_primary red
_exptl_crystal_density_diffrn 2.322
_exptl_crystal_description prism
_exptl_crystal_F_000 484
_exptl_crystal_size_max 0.17
_exptl_crystal_size_mid 0.15
_exptl_crystal_size_min 0.15
_refine_diff_density_max 1.250
_refine_diff_density_min -0.932
_refine_diff_density_rms 0.103
_refine_ls_extinction_coef 0.0008(2)
_refine_ls_extinction_expression Fc^*^=kFc[1+0.001xFc^2^\l^3^/sin(2\q)]^-1/4^
_refine_ls_extinction_method 'SHELXL-2018/3 (Sheldrick 2018)'
_refine_ls_goodness_of_fit_ref 1.039
_refine_ls_hydrogen_treatment mixed
_refine_ls_matrix_type full
_refine_ls_number_parameters 197
_refine_ls_number_reflns 3041
_refine_ls_number_restraints 3
_refine_ls_restrained_S_all 1.038
_refine_ls_R_factor_all 0.0182
_refine_ls_R_factor_gt 0.0166
_refine_ls_shift/su_max 0.002
_refine_ls_shift/su_mean 0.000
_refine_ls_structure_factor_coef Fsqd
_refine_ls_weighting_details 'w=1/[\s^2^(Fo^2^)+(0.0215P)^2^+0.3150P] where P=(Fo^2^+2Fc^2^)/3'
_refine_ls_weighting_scheme calc
_refine_ls_wR_factor_gt 0.0404
_refine_ls_wR_factor_ref 0.0410
_reflns_Friedel_coverage 0.000
_reflns_number_gt 2896
_reflns_number_total 3041
_reflns_threshold_expression 'I > 2\s(I)'
_cod_data_source_file d6ce00233a2.cif
_cod_data_source_block shi_1487
_cod_database_code 7251918
_shelx_shelxl_version_number 2018/3
_chemical_oxdiff_formula 'C22 H10 N6 O6 Co1'
_chemical_oxdiff_usercomment 'Rostislaw_2; 0.15x0.1x0.05, rosu'
_shelx_space_group_comment
;
The symmetry employed for this shelxl refinement is uniquely defined
by the following loop, which should always be used as a source of
symmetry information in preference to the above space-group names.
They are only intended as comments.
;
_shelx_estimated_absorpt_t_max 0.292
_shelx_estimated_absorpt_t_min 0.259
_olex2_refinement_description
;
1. Fixed Uiso
 At 1.2 times of:
  All C(H) groups, All C(H,H) groups, All N(H) groups
 At 1.5 times of:
  All C(H,H,H) groups, All O(H) groups
2. Restrained distances
 O5-H5
 0.85 with sigma of 0.01
 C10-H5
 1.910234 with sigma of 0.02
 U1-H5
 2.881859 with sigma of 0.02
3.a Secondary CH2 refined with riding coordinates:
 C9(H9A,H9B)
3.b Aromatic/amide H refined with riding coordinates:
 N2(H2), C2(H2A), C3(H3), C4(H4), C5(H5A)
3.c Idealised Me refined as rotating group:
 C10(H10A,H10B,H10C), C11(H11A,H11B,H11C)
3.d Idealised tetrahedral OH refined as rotating group:
 O6(H6)
;
_olex2_submission_special_instructions 'No special instructions were received'

loop_
_space_group_symop_operation_xyz
'x, y, z'
'-x, -y, -z'

loop_
_atom_site_label
_atom_site_type_symbol
_atom_site_fract_x
_atom_site_fract_y
_atom_site_fract_z
_atom_site_U_iso_or_equiv
_atom_site_adp_type
_atom_site_occupancy
_atom_site_site_symmetry_order
_atom_site_calc_flag
_atom_site_refinement_flags_posn
_atom_site_refinement_flags_adp
_atom_site_refinement_flags_occupancy
_atom_site_disorder_assembly
_atom_site_disorder_group
U1 U 0.34670(2) 0.06383(2) 0.57257(2) 0.01890(6) Uani 1 1 d D . . . .
O1 O 0.4674(3) 0.0642(3) 0.7605(3) 0.0318(6) Uani 1 1 d . . . . .
O2 O 0.2149(3) 0.0573(3) 0.3840(3) 0.0263(5) Uani 1 1 d . . . . .
O3 O 0.2008(3) 0.1895(2) 0.6504(3) 0.0255(5) Uani 1 1 d . . . . .
O4 O 0.5968(3) 0.1410(2) 0.5234(3) 0.0272(5) Uani 1 1 d . . . . .
O5 O 0.1027(3) -0.1347(3) 0.5570(3) 0.0256(5) Uani 1 1 d D . . . .
H5 H 0.0052(16) -0.146(3) 0.488(3) 0.038 Uiso 1 1 d D U . . .
O6 O 0.7201(6) 0.8683(3) 0.8602(4) 0.0728(12) Uani 1 1 d . . . . .
H6 H 0.742091 0.910419 0.800033 0.109 Uiso 1 1 calc R U . . .
N1 N 0.4989(3) 0.3348(3) 0.6416(3) 0.0219(6) Uani 1 1 d . . . . .
N2 N 0.6184(4) 0.5726(3) 0.7304(3) 0.0297(7) Uani 1 1 d . . . . .
H2 H 0.638089 0.661767 0.775096 0.036 Uiso 1 1 calc R U . . .
N3 N 0.7147(4) 0.5361(3) 0.6632(4) 0.0309(7) Uani 1 1 d . . . . .
C1 C 0.2311(4) 0.3159(4) 0.7486(4) 0.0240(7) Uani 1 1 d . . . . .
C2 C 0.1177(5) 0.3139(4) 0.8150(4) 0.0317(8) Uani 1 1 d . . . . .
H2A H 0.027501 0.225639 0.795150 0.038 Uiso 1 1 calc R U . . .
C3 C 0.1386(5) 0.4410(4) 0.9089(4) 0.0397(10) Uani 1 1 d . . . . .
H3 H 0.062969 0.437303 0.952942 0.048 Uiso 1 1 calc R U . . .
C4 C 0.2701(5) 0.5748(5) 0.9396(4) 0.0373(9) Uani 1 1 d . . . . .
H4 H 0.281663 0.661036 1.001569 0.045 Uiso 1 1 calc R U . . .
C5 C 0.3834(5) 0.5774(4) 0.8762(4) 0.0297(8) Uani 1 1 d . . . . .
H5A H 0.473573 0.666219 0.897735 0.036 Uiso 1 1 calc R U . . .
C6 C 0.3659(4) 0.4497(4) 0.7805(4) 0.0239(7) Uani 1 1 d . . . . .
C7 C 0.4903(4) 0.4524(4) 0.7180(4) 0.0233(7) Uani 1 1 d . . . . .
C8 C 0.6365(4) 0.3920(4) 0.6119(4) 0.0244(7) Uani 1 1 d . . . . .
C9 C 0.6826(5) 0.2876(4) 0.5249(5) 0.0289(8) Uani 1 1 d . . . . .
H9A H 0.648499 0.295528 0.422367 0.035 Uiso 1 1 calc R U . . .
H9B H 0.806386 0.313240 0.571478 0.035 Uiso 1 1 calc R U . . .
C10 C 0.0786(6) -0.2257(4) 0.6559(5) 0.0393(9) Uani 1 1 d D . . . .
H10A H 0.024670 -0.328463 0.599584 0.059 Uiso 1 1 calc R U . . .
H10B H 0.006458 -0.200964 0.697844 0.059 Uiso 1 1 calc R U . . .
H10C H 0.188627 -0.208020 0.735815 0.059 Uiso 1 1 calc R U . . .
C11 C 0.7700(7) 0.9739(5) 0.9943(5) 0.0567(13) Uani 1 1 d . . . . .
H11A H 0.699207 1.031741 0.975824 0.085 Uiso 1 1 calc R U . . .
H11B H 0.888747 1.037936 1.030542 0.085 Uiso 1 1 calc R U . . .
H11C H 0.756302 0.924483 1.068496 0.085 Uiso 1 1 calc R U . . .

loop_
_atom_site_aniso_label
_atom_site_aniso_U_11
_atom_site_aniso_U_22
_atom_site_aniso_U_33
_atom_site_aniso_U_23
_atom_site_aniso_U_13
_atom_site_aniso_U_12
U1 0.01582(8) 0.01890(8) 0.02536(9) 0.00503(5) 0.01217(6) 0.00740(5)
O1 0.0278(14) 0.0365(14) 0.0324(14) 0.0139(12) 0.0124(12) 0.0128(11)
O2 0.0258(13) 0.0287(13) 0.0272(13) 0.0081(10) 0.0135(11) 0.0116(11)
O3 0.0220(12) 0.0235(12) 0.0328(14) 0.0014(10) 0.0162(11) 0.0086(10)
O4 0.0246(12) 0.0185(12) 0.0455(16) 0.0075(11) 0.0237(12) 0.0072(10)
O5 0.0202(12) 0.0280(13) 0.0341(14) 0.0105(11) 0.0161(11) 0.0099(10)
O6 0.151(4) 0.0264(16) 0.049(2) 0.0113(14) 0.059(2) 0.024(2)
N1 0.0219(14) 0.0198(14) 0.0284(16) 0.0054(12) 0.0150(13) 0.0091(11)
N2 0.0353(17) 0.0192(14) 0.0381(18) 0.0052(13) 0.0207(15) 0.0101(13)
N3 0.0324(17) 0.0235(15) 0.0408(19) 0.0082(14) 0.0211(15) 0.0096(13)
C1 0.0265(18) 0.0296(18) 0.0225(17) 0.0059(14) 0.0122(15) 0.0182(15)
C2 0.033(2) 0.035(2) 0.034(2) 0.0063(17) 0.0213(18) 0.0150(17)
C3 0.046(3) 0.052(3) 0.042(2) 0.012(2) 0.032(2) 0.031(2)
C4 0.046(2) 0.038(2) 0.034(2) 0.0026(17) 0.0178(19) 0.0263(19)
C5 0.0319(19) 0.0266(18) 0.030(2) 0.0054(15) 0.0114(17) 0.0141(16)
C6 0.0254(18) 0.0270(17) 0.0220(17) 0.0060(14) 0.0090(15) 0.0156(15)
C7 0.0233(17) 0.0233(17) 0.0220(17) 0.0062(14) 0.0070(15) 0.0107(14)
C8 0.0225(17) 0.0219(17) 0.032(2) 0.0076(14) 0.0150(16) 0.0091(14)
C9 0.0290(19) 0.0217(17) 0.047(2) 0.0094(16) 0.0281(18) 0.0096(15)
C10 0.045(2) 0.038(2) 0.046(2) 0.0193(19) 0.030(2) 0.0136(19)
C11 0.084(4) 0.046(3) 0.041(3) 0.010(2) 0.024(3) 0.032(3)

loop_
_atom_type_symbol
_atom_type_description
_atom_type_scat_dispersion_real
_atom_type_scat_dispersion_imag
_atom_type_scat_source
C C 0.0033 0.0016 'International Tables Vol C Tables 4.2.6.8 and 6.1.1.4'
H H 0.0000 0.0000 'International Tables Vol C Tables 4.2.6.8 and 6.1.1.4'
N N 0.0061 0.0033 'International Tables Vol C Tables 4.2.6.8 and 6.1.1.4'
O O 0.0106 0.0060 'International Tables Vol C Tables 4.2.6.8 and 6.1.1.4'
U U -9.6767 9.6646 'International Tables Vol C Tables 4.2.6.8 and 6.1.1.4'

loop_
_citation_id
_citation_doi
_citation_year
1 10.26434/chemrxiv.15001160/v1 2026

loop_
_geom_angle_atom_site_label_1
_geom_angle_atom_site_label_2
_geom_angle_atom_site_label_3
_geom_angle
_geom_angle_site_symmetry_1
_geom_angle_site_symmetry_3
_geom_angle_publ_flag
O1 U1 U1 92.37(8) . 2_656 ?
O1 U1 O2 176.88(10) . . ?
O1 U1 O3 91.39(10) . . ?
O1 U1 O4 93.41(10) . . ?
O1 U1 O4 90.52(10) . 2_656 ?
O1 U1 O5 89.74(10) . . ?
O1 U1 N1 89.72(11) . . ?
O2 U1 U1 89.56(8) . 2_656 ?
O2 U1 O3 87.26(10) . . ?
O2 U1 O4 89.56(10) . . ?
O2 U1 O4 89.72(10) . 2_656 ?
O2 U1 O5 87.23(10) . . ?
O2 U1 N1 92.38(10) . . ?
O3 U1 U1 166.84(6) . 2_656 ?
O3 U1 O4 133.48(8) . . ?
O3 U1 O4 158.55(8) . 2_656 ?
O3 U1 O5 77.61(8) . . ?
O3 U1 N1 68.24(8) . . ?
O4 U1 U1 34.02(5) 2_656 2_656 ?
O4 U1 U1 33.65(5) . 2_656 ?
O4 U1 O4 67.67(9) 2_656 . ?
O4 U1 O5 81.04(8) 2_656 . ?
O4 U1 N1 65.55(8) . . ?
O4 U1 N1 133.14(8) 2_656 . ?
O5 U1 U1 115.01(6) . 2_656 ?
O5 U1 O4 148.56(8) . . ?
O5 U1 N1 145.82(8) . . ?
N1 U1 U1 99.16(6) . 2_656 ?
C1 O3 U1 140.7(2) . . ?
U1 O4 U1 112.33(9) 2_656 . ?
C9 O4 U1 122.68(18) . 2_656 ?
C9 O4 U1 124.08(18) . . ?
U1 O5 H5 115.4(13) . . ?
C10 O5 U1 133.3(2) . . ?
C10 O5 H5 110.3(13) . . ?
C11 O6 H6 109.5 . . ?
C7 N1 U1 135.3(2) . . ?
C7 N1 C8 104.5(3) . . ?
C8 N1 U1 119.9(2) . . ?
N3 N2 H2 124.2 . . ?
C7 N2 H2 124.2 . . ?
C7 N2 N3 111.5(3) . . ?
C8 N3 N2 101.8(3) . . ?
O3 C1 C2 118.7(3) . . ?
O3 C1 C6 122.5(3) . . ?
C6 C1 C2 118.7(3) . . ?
C1 C2 H2A 119.7 . . ?
C3 C2 C1 120.6(4) . . ?
C3 C2 H2A 119.7 . . ?
C2 C3 H3 119.3 . . ?
C2 C3 C4 121.3(3) . . ?
C4 C3 H3 119.3 . . ?
C3 C4 H4 120.8 . . ?
C5 C4 C3 118.5(3) . . ?
C5 C4 H4 120.8 . . ?
C4 C5 H5A 119.2 . . ?
C4 C5 C6 121.5(4) . . ?
C6 C5 H5A 119.2 . . ?
C1 C6 C7 119.4(3) . . ?
C5 C6 C1 119.4(3) . . ?
C5 C6 C7 121.1(3) . . ?
N1 C7 N2 107.6(3) . . ?
N1 C7 C6 126.2(3) . . ?
N2 C7 C6 126.3(3) . . ?
N1 C8 C9 118.5(3) . . ?
N3 C8 N1 114.6(3) . . ?
N3 C8 C9 126.9(3) . . ?
O4 C9 C8 109.2(3) . . ?
O4 C9 H9A 109.8 . . ?
O4 C9 H9B 109.8 . . ?
C8 C9 H9A 109.8 . . ?
C8 C9 H9B 109.8 . . ?
H9A C9 H9B 108.3 . . ?
O5 C10 H10A 109.5 . . ?
O5 C10 H10B 109.5 . . ?
O5 C10 H10C 109.5 . . ?
H10A C10 H10B 109.5 . . ?
H10A C10 H10C 109.5 . . ?
H10B C10 H10C 109.5 . . ?
O6 C11 H11A 109.5 . . ?
O6 C11 H11B 109.5 . . ?
O6 C11 H11C 109.5 . . ?
H11A C11 H11B 109.5 . . ?
H11A C11 H11C 109.5 . . ?
H11B C11 H11C 109.5 . . ?

loop_
_geom_bond_atom_site_label_1
_geom_bond_atom_site_label_2
_geom_bond_distance
_geom_bond_site_symmetry_2
_geom_bond_publ_flag
U1 U1 3.97423(17) 2_656 yes
U1 O1 1.777(3) . ?
U1 O2 1.789(2) . ?
U1 O3 2.304(2) . ?
U1 O4 2.381(2) 2_656 ?
U1 O4 2.404(2) . ?
U1 O5 2.401(2) . ?
U1 N1 2.463(3) . ?
O3 C1 1.356(4) . ?
O4 C9 1.411(4) . ?
O5 H5 0.854(9) . ?
O5 C10 1.444(4) . ?
O6 H6 0.8200 . ?
O6 C11 1.399(5) . ?
N1 C7 1.332(4) . ?
N1 C8 1.355(4) . ?
N2 H2 0.8600 . ?
N2 N3 1.369(4) . ?
N2 C7 1.335(4) . ?
N3 C8 1.305(4) . ?
C1 C2 1.403(5) . ?
C1 C6 1.397(5) . ?
C2 H2A 0.9300 . ?
C2 C3 1.370(5) . ?
C3 H3 0.9300 . ?
C3 C4 1.385(6) . ?
C4 H4 0.9300 . ?
C4 C5 1.379(5) . ?
C5 H5A 0.9300 . ?
C5 C6 1.397(5) . ?
C6 C7 1.463(5) . ?
C8 C9 1.500(5) . ?
C9 H9A 0.9700 . ?
C9 H9B 0.9700 . ?
C10 H10A 0.9600 . ?
C10 H10B 0.9600 . ?
C10 H10C 0.9600 . ?
C11 H11A 0.9600 . ?
C11 H11B 0.9600 . ?
C11 H11C 0.9600 . ?

loop_
_geom_hbond_atom_site_label_D
_geom_hbond_atom_site_label_H
_geom_hbond_atom_site_label_A
_geom_hbond_distance_DH
_geom_hbond_distance_HA
_geom_hbond_distance_DA
_geom_hbond_angle_DHA
_geom_hbond_site_symmetry_A
_geom_hbond_publ_flag
O5 H5 O3 0.854(9) 1.732(10) 2.582(3) 173(2) 2_556 yes
O6 H6 O2 0.82 2.05 2.833(4) 160.1 2_666 yes
N2 H2 O6 0.86 1.89 2.732(4) 167.6 . yes
C9 H9B O5 0.97 2.53 3.037(4) 112.6 2_656 yes
C11 H11A O1 0.96 2.51 3.307(6) 140.0 1_565 yes

loop_
_geom_torsion_atom_site_label_1
_geom_torsion_atom_site_label_2
_geom_torsion_atom_site_label_3
_geom_torsion_atom_site_label_4
_geom_torsion
_geom_torsion_site_symmetry_1
_geom_torsion_site_symmetry_2
_geom_torsion_site_symmetry_3
_geom_torsion_site_symmetry_4
_geom_torsion_publ_flag
U1 O3 C1 C2 -146.6(3) . . . . ?
U1 O3 C1 C6 36.6(5) . . . . ?
U1 O4 C9 C8 -172.0(2) 2_656 . . . ?
U1 O4 C9 C8 19.8(4) . . . . ?
U1 N1 C7 N2 174.2(2) . . . . ?
U1 N1 C7 C6 -4.2(5) . . . . ?
U1 N1 C8 N3 -175.2(2) . . . . ?
U1 N1 C8 C9 5.3(4) . . . . ?
O3 C1 C2 C3 -176.7(3) . . . . ?
O3 C1 C6 C5 176.4(3) . . . . ?
O3 C1 C6 C7 -6.0(5) . . . . ?
N1 C8 C9 O4 -15.2(5) . . . . ?
N2 N3 C8 N1 -0.1(4) . . . . ?
N2 N3 C8 C9 179.4(4) . . . . ?
N3 N2 C7 N1 -0.4(4) . . . . ?
N3 N2 C7 C6 178.0(3) . . . . ?
N3 C8 C9 O4 165.3(3) . . . . ?
C1 C2 C3 C4 0.8(6) . . . . ?
C1 C6 C7 N1 -6.5(5) . . . . ?
C1 C6 C7 N2 175.4(3) . . . . ?
C2 C1 C6 C5 -0.5(5) . . . . ?
C2 C1 C6 C7 177.1(3) . . . . ?
C2 C3 C4 C5 -1.6(6) . . . . ?
C3 C4 C5 C6 1.3(6) . . . . ?
C4 C5 C6 C1 -0.3(5) . . . . ?
C4 C5 C6 C7 -177.9(3) . . . . ?
C5 C6 C7 N1 171.1(3) . . . . ?
C5 C6 C7 N2 -7.0(5) . . . . ?
C6 C1 C2 C3 0.2(6) . . . . ?
C7 N1 C8 N3 -0.2(4) . . . . ?
C7 N1 C8 C9 -179.7(3) . . . . ?
C7 N2 N3 C8 0.3(4) . . . . ?
C8 N1 C7 N2 0.3(4) . . . . ?
C8 N1 C7 C6 -178.1(3) . . . . ?
